data_1571129
loop_
_publ_author_name
'Patyk-Ka&#x17a;mierczak, Ewa'
'Izquierdo-Ruiz, Fernando'
'Lobato, Alvaro'
'Ka&#x17a;mierczak, Micha&#x142;'
'Moszczy&#x144;ska, Ida'
'Olejniczak, Anna'
'Recio, J. Manuel'

_publ_section_title
;
 The curious case of proton migration under pressure in the malonic acid
 and 4,4'-bipyridine cocrystal.
;
_journal_coeditor_code YC5045
_journal_issue 2
_journal_name_full IUCrJ
_journal_page_first 168
_journal_page_last 181
_journal_paper_doi 10.1107/S2052252524000344
_journal_volume 11
_journal_year 2024
_chemical_formula_moiety 'C3 H4 O4, C10 H8 N2'
_chemical_formula_sum 'C13 H12 N2 O4'
_chemical_formula_weight 260.25
_chemical_name_systematic 'Malonic acid 4,4'-bipyridyl'
_space_group_crystal_system monoclinic
_space_group_IT_number 15
_space_group_name_Hall '-C 2yc'
_space_group_name_H-M_alt 'C 1 2/c 1'
_atom_sites_solution_hydrogens geom
_audit_creation_date 2023-03-29
_audit_creation_method
;
Olex2 1.5
(compiled 2023.03.06 svn.rbb2c1857 for OlexSys, GUI svn.r6748)
;
_cell_angle_alpha 90
_cell_angle_beta 105.08(6)
_cell_angle_gamma 90
_cell_formula_units_Z 4
_cell_length_a 19.561(8)
_cell_length_b 4.0010(5)
_cell_length_c 15.776(9)
_cell_measurement_reflns_used 645
_cell_measurement_temperature 298(2)
_cell_measurement_theta_max 19.6380
_cell_measurement_theta_min 4.4240
_cell_volume 1192.2(9)
_computing_cell_refinement 'CrysAlisPro 1.171.41.93a (Rigaku OD, 2020)'
_computing_data_collection 'CrysAlisPro 1.171.41.93a (Rigaku OD, 2020)'
_computing_data_reduction 'CrysAlisPro 1.171.41.93a (Rigaku OD, 2020)'
_computing_molecular_graphics 'Olex2 1.5 (Dolomanov et al., 2009)'
_computing_publication_material 'Olex2 1.5 (Dolomanov et al., 2009)'
_computing_structure_refinement 'SHELXL 2014/7 (Sheldrick, 2015)'
_computing_structure_solution 'SHELXT  (Sheldrick, 2015)'
_diffrn_ambient_pressure 250000(20000)
_diffrn_ambient_temperature 298(2)
_diffrn_detector 'CCD plate'
_diffrn_detector_area_resol_mean 16.1544
_diffrn_detector_type Eos
_diffrn_measured_fraction_theta_full 0.598
_diffrn_measured_fraction_theta_max 0.537
_diffrn_measurement_details
;
List of Runs (angles in degrees, time in seconds):

  # Type    Start    End  Width  t~exp~   \w     \q     \k     \f   Frames
--------------------------------------------------------------------------
  1  \f    -45.00  24.60   0.80   30.00   0.00 -25.00   0.00    --    87
  2  \f    135.00 204.60   0.80   30.00   0.00 -25.00   0.00    --    87
  3  \f    155.00 221.40   0.80   30.00   0.00  25.00   0.00    --    83
  4  \f    -25.00  39.80   0.80   30.00   0.00  25.00   0.00    --    81
  5  \w    -29.00  28.60   0.80   30.00    --   30.00  39.46 -12.90   72
  6  \w    -29.00  28.60   0.80   30.00    --   30.00  39.46 167.10   72
  7  \w    -60.00  20.00   0.80   30.00    --  -30.00  39.46 167.10  100
  8  \w    -55.00  14.60   0.80   30.00    --  -30.00  39.46 -12.90   87
  9  \w    -69.00  -3.40   0.80   30.00    --  -30.00  81.40 -28.90   82
 10  \w    -69.00  -3.40   0.80   30.00    --  -30.00  81.40 151.10   82
 11  \w    -23.00  14.60   0.80   30.00    --   25.00  81.40 151.10   47
 12  \w    -23.00  14.60   0.80   30.00    --   25.00  81.40 -28.90   47
 13  \w    -48.00 -16.00   0.80   30.00    --   25.00 134.60 -56.90   40
 14  \w    -48.00 -15.20   0.80   30.00    --   25.00 134.60 123.10   41
 15  \w    -96.00 -30.40   0.80   30.00    --  -25.00 134.60 123.10   82
 16  \w    -96.00 -30.40   0.80   30.00    --  -25.00 134.60 -56.90   82
;
_diffrn_measurement_device 'four-circle diffractometer'
_diffrn_measurement_device_type 'Xcalibur, Eos'
_diffrn_measurement_method '\w and \f scans'
_diffrn_orient_matrix_type 'CrysAlisPro convention (1999,Acta A55,543-557)'
_diffrn_orient_matrix_UB_11 0.0283974000
_diffrn_orient_matrix_UB_12 -0.0121972000
_diffrn_orient_matrix_UB_13 0.0384115000
_diffrn_orient_matrix_UB_21 0.0245726000
_diffrn_orient_matrix_UB_22 0.0221303000
_diffrn_orient_matrix_UB_23 -0.0256211000
_diffrn_orient_matrix_UB_31 -0.0010936000
_diffrn_orient_matrix_UB_32 0.1754599000
_diffrn_orient_matrix_UB_33 0.0058861000
_diffrn_radiation_monochromator graphite
_diffrn_radiation_probe x-ray
_diffrn_radiation_type 'Mo K\a'
_diffrn_radiation_wavelength 0.71073
_diffrn_reflns_av_R_equivalents 0.1544
_diffrn_reflns_av_unetI/netI 0.2280
_diffrn_reflns_Laue_measured_fraction_full 0.598
_diffrn_reflns_Laue_measured_fraction_max 0.537
_diffrn_reflns_limit_h_max 24
_diffrn_reflns_limit_h_min -25
_diffrn_reflns_limit_k_max 5
_diffrn_reflns_limit_k_min -4
_diffrn_reflns_limit_l_max 20
_diffrn_reflns_limit_l_min -19
_diffrn_reflns_number 4852
_diffrn_reflns_point_group_measured_fraction_full 0.598
_diffrn_reflns_point_group_measured_fraction_max 0.537
_diffrn_reflns_theta_full 25.242
_diffrn_reflns_theta_max 28.099
_diffrn_reflns_theta_min 4.448
_diffrn_source 'fine-focus sealed X-ray tube'
_diffrn_source_type 'Enhance (Mo) X-ray Source'
_exptl_absorpt_coefficient_mu 0.109
_exptl_absorpt_correction_T_max 0.577
_exptl_absorpt_correction_T_min 0.453
_exptl_absorpt_correction_type gaussian
_exptl_absorpt_process_details
;
CrysAlisPro 1.171.41.93a (Rigaku Oxford Diffraction, 2020)
Numerical absorption correction based on gaussian integration over
a multifaceted crystal model (Absorb Angel (2004) J. Appl. Cryst. 37:486-492)
;
_exptl_crystal_colour colourless
_exptl_crystal_colour_primary colourless
_exptl_crystal_density_diffrn 1.450
_exptl_crystal_description plate
_exptl_crystal_F_000 544
_exptl_crystal_preparation 'mounted in a diamond-anvil cell '
_exptl_crystal_recrystallization_method 'Single crystal grown at ambient conditions from EtOH:DMSO (1:1 vol. ratio)'
_exptl_crystal_size_max 0.35
_exptl_crystal_size_mid 0.196
_exptl_crystal_size_min 0.019
_refine_diff_density_max 0.165
_refine_diff_density_min -0.156
_refine_diff_density_rms 0.042
_refine_ls_extinction_method none
_refine_ls_goodness_of_fit_ref 1.027
_refine_ls_hydrogen_treatment constr
_refine_ls_matrix_type full
_refine_ls_number_parameters 88
_refine_ls_number_reflns 784
_refine_ls_number_restraints 60
_refine_ls_restrained_S_all 0.995
_refine_ls_R_factor_all 0.2939
_refine_ls_R_factor_gt 0.0655
_refine_ls_shift/su_max 0.000
_refine_ls_shift/su_mean 0.000
_refine_ls_structure_factor_coef Fsqd
_refine_ls_weighting_details 'w=1/[\s^2^(Fo^2^)+(0.0272P)^2^+1.2859P] where P=(Fo^2^+2Fc^2^)/3'
_refine_ls_weighting_scheme calc
_refine_ls_wR_factor_gt 0.0931
_refine_ls_wR_factor_ref 0.1488
_reflns_Friedel_coverage 0.000
_reflns_number_gt 253
_reflns_number_total 784
_reflns_threshold_expression 'I > 2\s(I)'
_cod_data_source_file yc5045.cif
_cod_data_source_block BIPYMA_025
_cod_database_code 1571129
_shelx_shelxl_version_number 2014/7
_chemical_oxdiff_formula 'C3 H4 O4, C10 H8 N2'
_shelx_space_group_comment
;
The symmetry employed for this shelxl refinement is uniquely defined
by the following loop, which should always be used as a source of
symmetry information in preference to the above space-group names.
They are only intended as comments.
;
_shelx_estimated_absorpt_t_max 0.998
_shelx_estimated_absorpt_t_min 0.963
_exptl_oxdiff_absorpt_process_details
;
Gaussian integration over a grid
of 16 x 16 x 16 points =  4096 total grid points
  Based upon method of Burnham (1966)

 Data corrected for diamond-anvil cell absorption
 Note that exptl_absorpt_correction_tmin and _tmax
 the total correction factors applied to the intensities
 The individual factors are: 
         range of dac transmission factors (min-max)      0.454     0.578
         range of gasket transmission (min-max)           1.000     1.000
         range of P media transmission (min-max)          1.000     1.000

 thickness of diamond anvil 1: 13.500 mm, mu =  0.0202 mm-1
       thickness of platten 1:  0.000 mm, mu =  0.0000 mm-1

 thickness of diamond anvil 2: 13.500 mm, mu =  0.0202 mm-1
       thickness of platten 2:  0.000 mm, mu =  0.0000 mm-1

    Gasket shadowing corrections were made based upon
    Gasket thickness = 200.0 microns, radius = 218.0 microns
    Gasket absorption coeff =         0.00 mm-1
    REFLECTION WAS CONSIDERED TOTALLY OBSCURED IF 
 FRACTION CRYSTAL ILLUMINATED WAS LESS THAN 0.00

    Non-absorbing pressure medium
;
_olex2_refinement_description
;
1. Fixed Uiso
 At 1.2 times of:
  All C(H) groups, All C(H,H) groups
 At 1.5 times of:
  All O(H) groups
2. Rigid bond restraints
 N1, C6, C5, C4, C3, C2
 with sigma for 1-2 distances of 0.01 and sigma for 1-3 distances of 0.01
 C7, O1, O2, C8
 with sigma for 1-2 distances of 0.01 and sigma for 1-3 distances of 0.01
3. Uiso/Uaniso restraints and constraints
C6 \\sim C5 \\sim C3 \\sim C2 \\sim C4 \\sim N1: within 2A with sigma of 0.04
and sigma for terminal atoms of 0.08 within 2A
C7 \\sim C8: within 2A with sigma of 0.04 and sigma for terminal atoms of 0.08
within 2A
4. Others
 Fixed Sof: H8A(0.5) H8B(0.5)
5.a Secondary CH2 refined with riding coordinates:
 C8(H8A,H8B)
5.b Aromatic/amide H refined with riding coordinates:
 C2(H2), C3(H3), C5(H5), C6(H6)
5.c Idealised tetrahedral OH refined as rotating group:
 O1(H1)
;
_ins_header
;
TITL BIPYMA_032_final_56 in C2/c 
REM C2/c (#15 in standard setting)
CELL 0.71073  19.561032   4.001035  15.776162  90.0000 105.0776  90.0000
ZERR    4.00   0.007509   0.000538   0.008571   0.0000   0.0563   0.0000
LATT  7
SYMM -x, y,-z+1/2 
SFAC C H N O
UNIT 52.00 48.00 8.00 16.00
SIZE 0.02 0.20 0.35
TREF
HKLF 4
END
;
_olex2_exptl_crystal_mounting_method 'Crystal mounted in diamond anvil cell'
_olex2_submission_special_instructions 'No special instructions were received'
_oxdiff_exptl_absorpt_empirical_details
;
Empirical correction (ABSPACK) includes:
- Absorption correction using spherical harmonics
- Frame scaling
;
_oxdiff_exptl_absorpt_empirical_full_max 1.162
_oxdiff_exptl_absorpt_empirical_full_min 0.909

loop_
_space_group_symop_operation_xyz
'x, y, z'
'-x, y, -z+1/2'
'x+1/2, y+1/2, z'
'-x+1/2, y+1/2, -z+1/2'
'-x, -y, -z'
'x, -y, z-1/2'
'-x+1/2, -y+1/2, -z'
'x+1/2, -y+1/2, z-1/2'

loop_
_atom_site_label
_atom_site_type_symbol
_atom_site_fract_x
_atom_site_fract_y
_atom_site_fract_z
_atom_site_U_iso_or_equiv
_atom_site_adp_type
_atom_site_occupancy
_atom_site_site_symmetry_order
_atom_site_calc_flag
_atom_site_refinement_flags_posn
_atom_site_refinement_flags_adp
_atom_site_refinement_flags_occupancy
_atom_site_disorder_assembly
_atom_site_disorder_group
O1 O 0.4736(4) 0.0115(10) 0.3623(5) 0.056(2) Uani 1 1 d . U . . .
H1 H 0.4458 0.1435 0.3751 0.085 Uiso 1 1 calc R U . . .
O2 O 0.3896(4) -0.0240(14) 0.2372(6) 0.077(3) Uani 1 1 d . U . . .
C7 C 0.4478(7) -0.0944(16) 0.2823(10) 0.044(3) Uani 1 1 d . U . . .
C8 C 0.5000 -0.3014(16) 0.2500 0.044(5) Uani 1 2 d S TU P . .
H8A H 0.5257 -0.4444 0.2973 0.052 Uiso 0.5 1 calc R U P . .
H8B H 0.4743 -0.4443 0.2027 0.052 Uiso 0.5 1 calc R U P . .
N1 N 0.3815(5) 0.3518(14) 0.4191(8) 0.047(3) Uani 1 1 d . U . . .
C2 C 0.3182(6) 0.4138(18) 0.3678(9) 0.053(4) Uani 1 1 d . U . . .
H2 H 0.3093 0.3550 0.3089 0.063 Uiso 1 1 calc R U . . .
C3 C 0.2636(6) 0.5625(13) 0.3965(7) 0.056(3) Uani 1 1 d . U . . .
H3 H 0.2188 0.5918 0.3586 0.067 Uiso 1 1 calc R U . . .
C4 C 0.2782(6) 0.6630(14) 0.4817(9) 0.041(3) Uani 1 1 d . U . . .
C5 C 0.3443(6) 0.6107(16) 0.5347(9) 0.060(4) Uani 1 1 d . U . . .
H5 H 0.3557 0.6745 0.5934 0.072 Uiso 1 1 calc R U . . .
C6 C 0.3943(7) 0.4600(16) 0.4990(8) 0.067(3) Uani 1 1 d . U . . .
H6 H 0.4400 0.4352 0.5347 0.080 Uiso 1 1 calc R U . . .

loop_
_atom_site_aniso_label
_atom_site_aniso_U_11
_atom_site_aniso_U_22
_atom_site_aniso_U_33
_atom_site_aniso_U_23
_atom_site_aniso_U_13
_atom_site_aniso_U_12
O1 0.045(5) 0.067(3) 0.063(6) -0.010(3) 0.024(6) 0.005(3)
O2 0.055(6) 0.111(4) 0.066(8) 0.008(5) 0.017(6) 0.022(5)
C7 0.059(8) 0.041(4) 0.039(8) 0.004(5) 0.023(8) -0.002(5)
C8 0.042(9) 0.038(4) 0.054(12) 0.000 0.020(11) 0.000
N1 0.041(6) 0.063(3) 0.033(9) -0.002(4) 0.004(8) -0.001(4)
C2 0.042(7) 0.087(5) 0.023(9) -0.006(5) 0.000(8) 0.010(5)
C3 0.049(7) 0.074(4) 0.043(8) -0.003(5) 0.011(7) 0.014(4)
C4 0.033(6) 0.047(4) 0.043(9) 0.001(4) 0.011(8) 0.004(4)
C5 0.043(7) 0.092(5) 0.044(9) -0.010(5) 0.010(8) 0.025(5)
C6 0.036(7) 0.114(5) 0.040(8) -0.016(6) -0.008(8) 0.022(6)

loop_
_atom_type_symbol
_atom_type_description
_atom_type_scat_dispersion_real
_atom_type_scat_dispersion_imag
_atom_type_scat_source
C C 0.0033 0.0016 'International Tables Vol C Tables 4.2.6.8 and 6.1.1.4'
H H 0.0000 0.0000 'International Tables Vol C Tables 4.2.6.8 and 6.1.1.4'
N N 0.0061 0.0033 'International Tables Vol C Tables 4.2.6.8 and 6.1.1.4'
O O 0.0106 0.0060 'International Tables Vol C Tables 4.2.6.8 and 6.1.1.4'

loop_
_exptl_crystal_face_index_h
_exptl_crystal_face_index_k
_exptl_crystal_face_index_l
_exptl_crystal_face_perp_dist
-13 5 8 0.1209
21 4 -9 0.1582
18 -4 -11 0.0546
-23 -3 11 0.1802
14 -5 -9 0.0638
-6 0 -11 0.0040
7 0 12 0.0110

loop_
_geom_angle_atom_site_label_1
_geom_angle_atom_site_label_2
_geom_angle_atom_site_label_3
_geom_angle
_geom_angle_site_symmetry_1
_geom_angle_site_symmetry_3
_geom_angle_publ_flag
C7 O1 H1 109.5 . . ?
O1 C7 C8 112.5(12) . . ?
O2 C7 O1 124.2(9) . . ?
O2 C7 C8 123.2(13) . . ?
C7 C8 C7 113.1(6) 2_655 . ?
C7 C8 H8A 109.0 . . ?
C7 C8 H8A 109.0 2_655 . ?
C7 C8 H8B 109.0 2_655 . ?
C7 C8 H8B 109.0 . . ?
H8A C8 H8B 107.8 . . ?
C6 N1 C2 116.7(9) . . ?
N1 C2 H2 118.0 . . ?
N1 C2 C3 124.0(13) . . ?
C3 C2 H2 118.0 . . ?
C2 C3 H3 121.2 . . ?
C4 C3 C2 117.7(12) . . ?
C4 C3 H3 121.2 . . ?
C3 C4 C4 121.3(17) . 7_566 ?
C3 C4 C5 118.8(8) . . ?
C5 C4 C4 119.9(16) . 7_566 ?
C4 C5 H5 120.8 . . ?
C4 C5 C6 118.3(12) . . ?
C6 C5 H5 120.8 . . ?
N1 C6 C5 124.3(13) . . ?
N1 C6 H6 117.9 . . ?
C5 C6 H6 117.9 . . ?

loop_
_geom_bond_atom_site_label_1
_geom_bond_atom_site_label_2
_geom_bond_distance
_geom_bond_site_symmetry_2
_geom_bond_publ_flag
O1 H1 0.8200 . ?
O1 C7 1.302(17) . ?
O2 C7 1.210(18) . ?
C7 C8 1.503(8) . ?
C8 C7 1.503(8) 2_655 ?
C8 H8A 0.9700 . ?
C8 H8B 0.9700 . ?
N1 C2 1.314(18) . ?
N1 C6 1.294(16) . ?
C2 H2 0.9300 . ?
C2 C3 1.397(9) . ?
C3 H3 0.9300 . ?
C3 C4 1.361(16) . ?
C4 C4 1.537(12) 7_566 ?
C4 C5 1.362(19) . ?
C5 H5 0.9300 . ?
C5 C6 1.387(9) . ?
C6 H6 0.9300 . ?

loop_
_geom_torsion_atom_site_label_1
_geom_torsion_atom_site_label_2
_geom_torsion_atom_site_label_3
_geom_torsion_atom_site_label_4
_geom_torsion
_geom_torsion_site_symmetry_1
_geom_torsion_site_symmetry_2
_geom_torsion_site_symmetry_3
_geom_torsion_site_symmetry_4
_geom_torsion_publ_flag
O1 C7 C8 C7 -81.5(6) . . . 2_655 ?
O2 C7 C8 C7 95.7(8) . . . 2_655 ?
N1 C2 C3 C4 3.2(10) . . . . ?
C2 N1 C6 C5 5.3(11) . . . . ?
C2 C3 C4 C4 178.4(6) . . . 7_566 ?
C2 C3 C4 C5 -0.8(9) . . . . ?
C3 C4 C5 C6 0.7(10) . . . . ?
C4 C4 C5 C6 -178.5(5) 7_566 . . . ?
C4 C5 C6 N1 -3.1(11) . . . . ?
C6 N1 C2 C3 -5.4(12) . . . . ?

loop_
_exptl_oxdiff_crystal_face_indexfrac_h
_exptl_oxdiff_crystal_face_indexfrac_k
_exptl_oxdiff_crystal_face_indexfrac_l
_exptl_oxdiff_crystal_face_x
_exptl_oxdiff_crystal_face_y
_exptl_oxdiff_crystal_face_z
-12.8772 4.7565 8.4568 -0.0989 -0.4278 0.8984
20.5023 3.5709 -8.8686 0.1980 0.8100 0.5519
18.1567 -3.8390 -10.7414 0.1498 0.6364 -0.7567
-23.1018 -2.6730 10.6264 -0.2153 -0.8991 -0.3812
14.3520 -4.5606 -8.9461 0.1196 0.4809 -0.8686
-5.7859 0.2354 -11.1463 -0.5953 0.1486 -0.0180
6.5398 -0.3495 12.1936 0.6583 -0.1594 0.0033
